data_7234808
loop_
_publ_author_name
'Zhu, Li-Na'
'Deng, Zhaopeng'
'Huo, Li-Hua'
'Gao, Shan'

_publ_section_title
;
 A series of helical coordination polymers based on two racemic
 bis(pyridylmethylene) propane-1,2-diamine ligands: Relationship of
 conformations, structures and properties
;
_journal_name_full CrystEngComm
_journal_paper_doi 10.1039/C9CE01210A
_journal_year 2019
_chemical_absolute_configuration rm
_chemical_formula_moiety 'C15 H22 Cd Cl N4 O5, Cl O4'
_chemical_formula_sum 'C15 H22 Cd Cl2 N4 O9'
_chemical_formula_weight 585.66
_space_group_crystal_system orthorhombic
_space_group_IT_number 19
_space_group_name_Hall 'P 2ac 2ab'
_space_group_name_H-M_alt 'P 21 21 21'
_symmetry_space_group_name_Hall 'P 2ac 2ab'
_symmetry_space_group_name_H-M 'P 21 21 21'
_atom_sites_solution_hydrogens mixed
_audit_creation_method SHELXL-2018/3
_audit_update_record
;
2019-07-01 deposited with the CCDC.    2019-10-28 downloaded from the CCDC.
;
_cell_angle_alpha 90
_cell_angle_beta 90
_cell_angle_gamma 90
_cell_formula_units_Z 4
_cell_length_a 9.4896(4)
_cell_length_b 11.6220(4)
_cell_length_c 19.7734(8)
_cell_measurement_reflns_used 2141
_cell_measurement_temperature 295(2)
_cell_measurement_theta_max 24.5690
_cell_measurement_theta_min 3.4410
_cell_volume 2180.77(15)
_computing_cell_refinement
;
CrysAlis Pro (Agilent, 2013)
;
_computing_data_collection
;
CrysAlis Pro (Agilent, 2013)
;
_computing_data_reduction
;
CrysAlis Pro (Agilent, 2013)
;
_computing_molecular_graphics '(K. Brandenburg, Diamond 3.1, 2009)'
_computing_publication_material '(K. Brandenburg, Diamond 3.1, 2009)'
_computing_structure_refinement 'SHELXL-2018/3 (Sheldrick, 2018)'
_diffrn_ambient_temperature 295(2)
_diffrn_detector_area_resol_mean 16.1954
_diffrn_measured_fraction_theta_full 0.996
_diffrn_measured_fraction_theta_max 0.996
_diffrn_measurement_device_type 'Xcalibur, Eos'
_diffrn_measurement_method '\w scans'
_diffrn_radiation_type MoK\a
_diffrn_radiation_wavelength 0.71073
_diffrn_reflns_av_R_equivalents 0.0326
_diffrn_reflns_av_unetI/netI 0.0640
_diffrn_reflns_Laue_measured_fraction_full 0.996
_diffrn_reflns_Laue_measured_fraction_max 0.996
_diffrn_reflns_limit_h_max 5
_diffrn_reflns_limit_h_min -11
_diffrn_reflns_limit_k_max 13
_diffrn_reflns_limit_k_min -5
_diffrn_reflns_limit_l_max 23
_diffrn_reflns_limit_l_min -11
_diffrn_reflns_number 4706
_diffrn_reflns_point_group_measured_fraction_full 0.897
_diffrn_reflns_point_group_measured_fraction_max 0.896
_diffrn_reflns_theta_full 24.999
_diffrn_reflns_theta_max 24.999
_diffrn_reflns_theta_min 3.454
_diffrn_source 'Enhance (Mo) X-ray Source'
_exptl_absorpt_coefficient_mu 1.301
_exptl_absorpt_correction_T_max 1.00000
_exptl_absorpt_correction_T_min 0.88674
_exptl_absorpt_correction_type multi-scan
_exptl_absorpt_process_details
; 
CrysAlis Pro (Agilent, 2013)
Empirical absorption correction using spherical harmonics,
 implemented in SCALE3 ABSPACK scaling algorithm. 
;
_exptl_crystal_colour colorless
_exptl_crystal_density_diffrn 1.784
_exptl_crystal_description block
_exptl_crystal_F_000 1176
_exptl_crystal_size_max 0.210
_exptl_crystal_size_mid 0.190
_exptl_crystal_size_min 0.130
_refine_diff_density_max 1.245
_refine_diff_density_min -0.971
_refine_diff_density_rms 0.139
_refine_ls_abs_structure_details
;
 Flack x determined using 909 quotients [(I+)-(I-)]/[(I+)+(I-)]
 (Parsons, Flack and Wagner, Acta Cryst. B69 (2013) 249-259).
;
_refine_ls_abs_structure_Flack 0.00(5)
_refine_ls_extinction_method none
_refine_ls_goodness_of_fit_ref 1.018
_refine_ls_hydrogen_treatment mixed
_refine_ls_matrix_type full
_refine_ls_number_parameters 287
_refine_ls_number_reflns 3446
_refine_ls_number_restraints 51
_refine_ls_restrained_S_all 1.092
_refine_ls_R_factor_all 0.0783
_refine_ls_R_factor_gt 0.0712
_refine_ls_shift/su_max 0.000
_refine_ls_shift/su_mean 0.000
_refine_ls_structure_factor_coef Fsqd
_refine_ls_weighting_details 'w=1/[\s^2^(Fo^2^)+(0.1035P)^2^+10.4495P] where P=(Fo^2^+2Fc^2^)/3'
_refine_ls_weighting_scheme calc
_refine_ls_wR_factor_gt 0.1872
_refine_ls_wR_factor_ref 0.1956
_reflns_Friedel_coverage 0.571
_reflns_Friedel_fraction_full 0.763
_reflns_Friedel_fraction_max 0.763
_reflns_number_gt 3104
_reflns_number_total 3446
_reflns_threshold_expression 'I > 2\s(I)'
_cod_data_source_file c9ce01210a2.cif
_cod_data_source_block d8247
_cod_original_cell_volume 2180.78(14)
_cod_database_code 7234808
_shelx_shelxl_version_number 2018/3
_shelx_space_group_comment
;
The symmetry employed for this shelxl refinement is uniquely defined
by the following loop, which should always be used as a source of
symmetry information in preference to the above space-group names.
They are only intended as comments.
;
_shelx_estimated_absorpt_t_min 0.772
_shelx_estimated_absorpt_t_max 0.849

loop_
_space_group_symop_operation_xyz
'x, y, z'
'-x+1/2, -y, z+1/2'
'x+1/2, -y+1/2, -z'
'-x, y+1/2, -z+1/2'

loop_
_atom_site_label
_atom_site_type_symbol
_atom_site_fract_x
_atom_site_fract_y
_atom_site_fract_z
_atom_site_U_iso_or_equiv
_atom_site_adp_type
_atom_site_occupancy
_atom_site_site_symmetry_order
_atom_site_calc_flag
_atom_site_refinement_flags_posn
_atom_site_refinement_flags_adp
Cd1 Cd 0.48117(11) -0.03465(9) 0.17655(5) 0.0454(4) Uani 1 1 d . .
Cl1 Cl 0.8000(5) -0.2223(4) 0.1943(5) 0.119(3) Uani 1 1 d D U
Cl2 Cl 0.0323(7) 0.0216(4) 0.0396(3) 0.0977(18) Uani 1 1 d . .
O1 O 0.6713(11) -0.1698(11) 0.1706(8) 0.094(4) Uani 1 1 d D U
O1W O 0.2846(17) 0.0901(15) 0.1699(9) 0.098(5) Uani 1 1 d D .
H1W1 H 0.32(3) 0.157(10) 0.169(13) 0.147 Uiso 1 1 d D U
H1W2 H 0.23(2) 0.08(2) 0.135(8) 0.147 Uiso 1 1 d D U
O2 O 0.8010(15) -0.3450(8) 0.1807(13) 0.144(9) Uani 1 1 d D .
O3 O 0.9316(10) -0.1655(12) 0.1807(10) 0.110(6) Uani 1 1 d D .
O4 O 0.783(3) -0.211(2) 0.2692(6) 0.195(12) Uani 1 1 d D U
O5 O 0.101(2) -0.0775(15) 0.0584(12) 0.130(8) Uani 1 1 d . .
O6 O 0.007(4) 0.0312(19) -0.0342(12) 0.223(18) Uani 1 1 d . .
O7 O -0.106(3) 0.018(3) 0.062(2) 0.26(2) Uani 1 1 d . .
O8 O 0.107(4) 0.1207(19) 0.0617(13) 0.184(13) Uani 1 1 d . .
N1 N 0.6182(13) 0.0574(10) 0.2575(7) 0.049(3) Uani 1 1 d . .
N2 N 0.5804(17) 0.3536(11) 0.4164(6) 0.053(3) Uani 1 1 d . .
H2N H 0.668856 0.365710 0.422564 0.080 Uiso 1 1 d R U
N3 N 0.4296(17) 0.5744(11) 0.4157(7) 0.055(4) Uani 1 1 d . .
H3N H 0.340201 0.563089 0.417914 0.082 Uiso 1 1 d R U
N4 N 0.3605(13) 0.8774(10) 0.2665(7) 0.045(3) Uani 1 1 d . .
C1 C 0.7539(17) 0.0675(13) 0.2494(10) 0.058(4) Uani 1 1 d . .
H1 H 0.796068 0.032993 0.212121 0.069 Uiso 1 1 calc R U
C2 C 0.836(2) 0.1267(16) 0.2936(11) 0.068(5) Uani 1 1 d . .
H2A H 0.932544 0.128584 0.286299 0.081 Uiso 1 1 calc R U
C3 C 0.783(2) 0.1825(16) 0.3474(11) 0.064(5) Uani 1 1 d . .
H3A H 0.839824 0.225392 0.376386 0.077 Uiso 1 1 calc R U
C4 C 0.6348(17) 0.1716(12) 0.3571(8) 0.047(4) Uani 1 1 d . .
C5 C 0.5617(15) 0.1073(11) 0.3116(7) 0.042(3) Uani 1 1 d . .
H5 H 0.465556 0.097576 0.318799 0.051 Uiso 1 1 calc R U
C6 C 0.565(2) 0.2277(12) 0.4151(8) 0.055(4) Uani 1 1 d . .
H6A H 0.465219 0.208922 0.414036 0.066 Uiso 1 1 calc R U
H6B H 0.603473 0.196313 0.456639 0.066 Uiso 1 1 calc R U
C7 C 0.511(3) 0.3981(15) 0.4775(8) 0.077(6) Uani 1 1 d . .
H7A H 0.564979 0.374529 0.516676 0.093 Uiso 1 1 calc R U
H7B H 0.418318 0.363040 0.481075 0.093 Uiso 1 1 calc R U
C8 C 0.494(3) 0.5264(15) 0.4791(9) 0.079(5) Uani 1 1 d D U
H8 H 0.588181 0.560008 0.483790 0.095 Uiso 1 1 calc R U
C9 C 0.409(4) 0.557(3) 0.5439(15) 0.163(13) Uani 1 1 d D U
H9A H 0.321848 0.515550 0.544033 0.245 Uiso 1 1 calc R U
H9B H 0.390284 0.638317 0.544486 0.245 Uiso 1 1 calc R U
H9C H 0.463191 0.536705 0.583145 0.245 Uiso 1 1 calc R U
C10 C 0.455(2) 0.7017(13) 0.4175(9) 0.067(5) Uani 1 1 d . .
H10A H 0.553443 0.716552 0.407666 0.080 Uiso 1 1 calc R U
H10B H 0.435723 0.729928 0.462695 0.080 Uiso 1 1 calc R U
C11 C 0.365(2) 0.7671(12) 0.3677(9) 0.055(4) Uani 1 1 d . .
C12 C 0.223(2) 0.7765(17) 0.3763(11) 0.068(5) Uani 1 1 d . .
H12 H 0.177746 0.741901 0.412660 0.082 Uiso 1 1 calc R U
C13 C 0.150(2) 0.8386(17) 0.3293(12) 0.083(7) Uani 1 1 d . .
H13 H 0.053634 0.847843 0.334186 0.099 Uiso 1 1 calc R U
C14 C 0.218(2) 0.8880(14) 0.2747(11) 0.066(5) Uani 1 1 d . .
H14 H 0.165370 0.929013 0.243009 0.079 Uiso 1 1 calc R U
C15 C 0.4279(17) 0.8181(11) 0.3117(7) 0.046(3) Uani 1 1 d . .
H15 H 0.524563 0.809033 0.306259 0.055 Uiso 1 1 calc R U

loop_
_atom_site_aniso_label
_atom_site_aniso_U_11
_atom_site_aniso_U_22
_atom_site_aniso_U_33
_atom_site_aniso_U_23
_atom_site_aniso_U_13
_atom_site_aniso_U_12
Cd1 0.0475(6) 0.0452(5) 0.0434(5) -0.0004(5) -0.0051(5) 0.0036(5)
Cl1 0.047(2) 0.077(3) 0.234(8) 0.057(4) 0.002(4) 0.008(2)
Cl2 0.107(4) 0.063(3) 0.124(5) 0.010(3) 0.000(4) 0.009(3)
O1 0.081(8) 0.082(7) 0.120(10) -0.016(8) -0.011(8) 0.032(6)
O1W 0.080(10) 0.111(11) 0.103(12) 0.030(10) 0.009(10) 0.048(9)
O2 0.068(9) 0.063(9) 0.30(3) 0.013(16) -0.006(18) 0.015(7)
O3 0.060(8) 0.103(10) 0.166(16) 0.018(13) -0.006(12) -0.009(8)
O4 0.19(2) 0.24(2) 0.157(18) 0.063(17) -0.018(17) -0.029(19)
O5 0.117(15) 0.083(10) 0.19(2) 0.041(12) -0.008(15) 0.029(11)
O6 0.42(5) 0.135(17) 0.112(16) 0.035(13) 0.03(2) -0.09(3)
O7 0.15(2) 0.25(4) 0.37(5) 0.10(4) 0.10(3) 0.12(3)
O8 0.29(4) 0.105(14) 0.16(2) -0.031(14) -0.13(2) 0.017(19)
N1 0.037(6) 0.048(7) 0.062(8) 0.009(6) -0.004(6) -0.001(6)
N2 0.065(9) 0.050(7) 0.045(7) -0.003(6) -0.014(7) -0.004(7)
N3 0.073(10) 0.043(6) 0.049(7) 0.003(5) 0.000(7) 0.004(7)
N4 0.034(6) 0.045(6) 0.055(8) -0.009(6) 0.009(6) 0.002(6)
C1 0.046(9) 0.046(8) 0.081(12) 0.004(8) 0.008(9) -0.001(7)
C2 0.055(10) 0.060(11) 0.089(14) 0.009(10) -0.025(11) -0.017(9)
C3 0.057(11) 0.056(10) 0.078(13) 0.000(9) -0.014(10) 0.004(9)
C4 0.050(9) 0.039(7) 0.051(9) 0.016(7) -0.007(8) -0.011(7)
C5 0.038(7) 0.038(6) 0.050(8) 0.014(7) -0.003(7) -0.002(6)
C6 0.070(11) 0.047(8) 0.049(8) 0.003(7) -0.017(8) -0.007(8)
C7 0.119(18) 0.066(9) 0.047(8) -0.004(8) -0.005(13) 0.005(13)
C8 0.105(11) 0.062(8) 0.070(8) -0.008(7) -0.018(9) -0.004(10)
C9 0.20(2) 0.14(2) 0.16(2) -0.028(18) 0.051(17) 0.00(2)
C10 0.097(15) 0.051(8) 0.052(9) -0.008(7) -0.023(11) -0.002(10)
C11 0.071(11) 0.037(7) 0.058(10) -0.006(7) -0.002(9) 0.003(8)
C12 0.071(13) 0.064(10) 0.071(12) 0.007(10) 0.026(11) 0.007(10)
C13 0.081(13) 0.070(11) 0.097(16) -0.027(12) 0.075(14) -0.018(10)
C14 0.067(12) 0.044(8) 0.087(13) -0.001(9) -0.006(11) 0.006(9)
C15 0.053(8) 0.037(6) 0.049(9) -0.010(7) 0.004(8) -0.001(6)

loop_
_atom_type_symbol
_atom_type_description
_atom_type_scat_dispersion_real
_atom_type_scat_dispersion_imag
_atom_type_scat_source
C C 0.0033 0.0016 'International Tables Vol C Tables 4.2.6.8 and 6.1.1.4'
H H 0.0000 0.0000 'International Tables Vol C Tables 4.2.6.8 and 6.1.1.4'
Cd Cd -0.8075 1.2024 'International Tables Vol C Tables 4.2.6.8 and 6.1.1.4'
Cl Cl 0.1484 0.1585 'International Tables Vol C Tables 4.2.6.8 and 6.1.1.4'
N N 0.0061 0.0033 'International Tables Vol C Tables 4.2.6.8 and 6.1.1.4'
O O 0.0106 0.0060 'International Tables Vol C Tables 4.2.6.8 and 6.1.1.4'

loop_
_geom_angle_atom_site_label_1
_geom_angle_atom_site_label_2
_geom_angle_atom_site_label_3
_geom_angle
_geom_angle_site_symmetry_1
_geom_angle_site_symmetry_3
N1 Cd1 N2 160.5(5) . 4_645
N1 Cd1 N4 87.2(5) . 1_545
N2 Cd1 N4 103.5(5) 4_645 1_545
N1 Cd1 O1W 101.4(6) . .
N2 Cd1 O1W 95.7(6) 4_645 .
N4 Cd1 O1W 85.7(5) 1_545 .
N1 Cd1 N3 94.8(5) . 4_645
N2 Cd1 N3 77.3(5) 4_645 4_645
N4 Cd1 N3 170.6(5) 1_545 4_645
O1W Cd1 N3 84.9(5) . 4_645
N1 Cd1 O1 85.1(5) . .
N2 Cd1 O1 77.5(5) 4_645 .
N4 Cd1 O1 96.9(5) 1_545 .
O1W Cd1 O1 173.2(6) . .
N3 Cd1 O1 92.5(5) 4_645 .
O3 Cl1 O1 118.7(9) . .
O3 Cl1 O2 114.3(9) . .
O1 Cl1 O2 111.2(9) . .
O3 Cl1 O4 103.7(12) . .
O1 Cl1 O4 101.2(11) . .
O2 Cl1 O4 105.7(12) . .
O5 Cl2 O7 109.8(17) . .
O5 Cl2 O8 111.0(14) . .
O7 Cl2 O8 113(2) . .
O5 Cl2 O6 113.9(16) . .
O7 Cl2 O6 99(2) . .
O8 Cl2 O6 108.8(15) . .
Cl1 O1 Cd1 154.0(10) . .
Cd1 O1W H1W1 104(10) . .
Cd1 O1W H1W2 114(10) . .
H1W1 O1W H1W2 110.00 . .
C1 N1 C5 117.2(15) . .
C1 N1 Cd1 120.7(12) . .
C5 N1 Cd1 121.9(9) . .
C7 N2 C6 108.5(14) . .
C7 N2 Cd1 109.9(10) . 4_655
C6 N2 Cd1 121.1(10) . 4_655
C7 N2 H2N 105.3 . .
C6 N2 H2N 105.2 . .
Cd1 N2 H2N 105.5 4_655 .
C8 N3 C10 106.4(13) . .
C8 N3 Cd1 107.3(10) . 4_655
C10 N3 Cd1 119.2(11) . 4_655
C8 N3 H3N 107.5 . .
C10 N3 H3N 107.9 . .
Cd1 N3 H3N 108.0 4_655 .
C15 N4 C14 117.0(15) . .
C15 N4 Cd1 120.9(10) . 1_565
C14 N4 Cd1 122.1(12) . 1_565
N1 C1 C2 122.2(18) . .
N1 C1 H1 118.9 . .
C2 C1 H1 118.9 . .
C3 C2 C1 122.9(19) . .
C3 C2 H2A 118.5 . .
C1 C2 H2A 118.5 . .
C2 C3 C4 115.4(18) . .
C2 C3 H3A 122.3 . .
C4 C3 H3A 122.3 . .
C5 C4 C3 117.6(16) . .
C5 C4 C6 121.8(15) . .
C3 C4 C6 120.6(16) . .
N1 C5 C4 124.5(14) . .
N1 C5 H5 117.8 . .
C4 C5 H5 117.8 . .
N2 C6 C4 114.0(14) . .
N2 C6 H6A 108.8 . .
C4 C6 H6A 108.8 . .
N2 C6 H6B 108.8 . .
C4 C6 H6B 108.8 . .
H6A C6 H6B 107.7 . .
N2 C7 C8 114.5(16) . .
N2 C7 H7A 108.6 . .
C8 C7 H7A 108.6 . .
N2 C7 H7B 108.6 . .
C8 C7 H7B 108.6 . .
H7A C7 H7B 107.6 . .
C7 C8 N3 113.3(15) . .
C7 C8 C9 108(2) . .
N3 C8 C9 113(2) . .
C7 C8 H8 107.6 . .
N3 C8 H8 107.6 . .
C9 C8 H8 107.6 . .
C8 C9 H9A 109.5 . .
C8 C9 H9B 109.5 . .
H9A C9 H9B 109.5 . .
C8 C9 H9C 109.5 . .
H9A C9 H9C 109.5 . .
H9B C9 H9C 109.5 . .
N3 C10 C11 113.0(14) . .
N3 C10 H10A 109.0 . .
C11 C10 H10A 109.0 . .
N3 C10 H10B 109.0 . .
C11 C10 H10B 109.0 . .
H10A C10 H10B 107.8 . .
C12 C11 C15 119.3(17) . .
C12 C11 C10 121.2(18) . .
C15 C11 C10 119.5(17) . .
C13 C12 C11 117.3(18) . .
C13 C12 H12 121.4 . .
C11 C12 H12 121.4 . .
C12 C13 C14 121(2) . .
C12 C13 H13 119.3 . .
C14 C13 H13 119.3 . .
N4 C14 C13 120.8(19) . .
N4 C14 H14 119.6 . .
C13 C14 H14 119.6 . .
N4 C15 C11 124.4(16) . .
N4 C15 H15 117.8 . .
C11 C15 H15 117.8 . .

loop_
_geom_bond_atom_site_label_1
_geom_bond_atom_site_label_2
_geom_bond_distance
_geom_bond_site_symmetry_2
Cd1 N1 2.323(13) .
Cd1 N2 2.324(13) 4_645
Cd1 N4 2.350(13) 1_545
Cd1 O1W 2.366(13) .
Cd1 N3 2.377(13) 4_645
Cd1 O1 2.395(9) .
Cl1 O3 1.437(7) .
Cl1 O1 1.443(7) .
Cl1 O2 1.451(7) .
Cl1 O4 1.496(8) .
Cl2 O5 1.375(17) .
Cl2 O7 1.39(3) .
Cl2 O8 1.42(2) .
Cl2 O6 1.48(2) .
O1W H1W1 0.849(14) .
O1W H1W2 0.851(13) .
N1 C1 1.30(2) .
N1 C5 1.330(19) .
N2 C7 1.47(2) .
N2 C6 1.472(19) .
N2 H2N 0.8600 .
N3 C8 1.50(2) .
N3 C10 1.50(2) .
N3 H3N 0.8600 .
N4 C15 1.296(19) .
N4 C14 1.37(2) .
C1 C2 1.36(3) .
C1 H1 0.9300 .
C2 C3 1.34(3) .
C2 H2A 0.9300 .
C3 C4 1.43(3) .
C3 H3A 0.9300 .
C4 C5 1.36(2) .
C4 C6 1.48(2) .
C5 H5 0.9300 .
C6 H6A 0.9700 .
C6 H6B 0.9700 .
C7 C8 1.50(2) .
C7 H7A 0.9700 .
C7 H7B 0.9700 .
C8 C9 1.555(13) .
C8 H8 0.9800 .
C9 H9A 0.9600 .
C9 H9B 0.9600 .
C9 H9C 0.9600 .
C10 C11 1.51(2) .
C10 H10A 0.9700 .
C10 H10B 0.9700 .
C11 C12 1.36(3) .
C11 C15 1.39(2) .
C12 C13 1.36(3) .
C12 H12 0.9300 .
C13 C14 1.38(3) .
C13 H13 0.9300 .
C14 H14 0.9300 .
C15 H15 0.9300 .

loop_
_geom_hbond_atom_site_label_D
_geom_hbond_atom_site_label_H
_geom_hbond_atom_site_label_A
_geom_hbond_distance_DH
_geom_hbond_distance_HA
_geom_hbond_distance_DA
_geom_hbond_angle_DHA
_geom_hbond_site_symmetry_A
_geom_hbond_publ_flag
O1W H1W1 O4 0.849(14) 2.2(3) 2.69(3) 117(24) 4_655 yes
O1W H1W2 O8 0.851(13) 1.94(11) 2.75(3) 158 . yes
N2 H2N O5 0.86 2.31 3.17(3) 172.6 4_655 yes
N3 H3N O7 0.86 2.32 3.17(3) 171.9 4 yes

loop_
_geom_torsion_atom_site_label_1
_geom_torsion_atom_site_label_2
_geom_torsion_atom_site_label_3
_geom_torsion_atom_site_label_4
_geom_torsion
_geom_torsion_site_symmetry_1
O3 Cl1 O1 Cd1 -80(3) .
O2 Cl1 O1 Cd1 145(2) .
O4 Cl1 O1 Cd1 33(3) .
C5 N1 C1 C2 0(2) .
Cd1 N1 C1 C2 176.0(13) .
N1 C1 C2 C3 -2(3) .
C1 C2 C3 C4 3(3) .
C2 C3 C4 C5 0(2) .
C2 C3 C4 C6 179.1(14) .
C1 N1 C5 C4 3(2) .
Cd1 N1 C5 C4 -173.5(10) .
C3 C4 C5 N1 -3(2) .
C6 C4 C5 N1 178.1(12) .
C7 N2 C6 C4 -178.0(16) .
Cd1 N2 C6 C4 54(2) 4_655
C5 C4 C6 N2 -120.5(16) .
C3 C4 C6 N2 60(2) .
C6 N2 C7 C8 -169(2) .
Cd1 N2 C7 C8 -34(3) 4_655
N2 C7 C8 N3 50(3) .
N2 C7 C8 C9 176(2) .
C10 N3 C8 C7 -165(2) .
Cd1 N3 C8 C7 -37(2) 4_655
C10 N3 C8 C9 72(2) .
Cd1 N3 C8 C9 -159.5(18) 4_655
C8 N3 C10 C11 -164.7(16) .
Cd1 N3 C10 C11 74(2) 4_655
N3 C10 C11 C12 69(2) .
N3 C10 C11 C15 -110.3(18) .
C15 C11 C12 C13 -1(3) .
C10 C11 C12 C13 179.1(16) .
C11 C12 C13 C14 1(3) .
C15 N4 C14 C13 1(2) .
Cd1 N4 C14 C13 -177.8(12) 1_565
C12 C13 C14 N4 -1(3) .
C14 N4 C15 C11 -1(2) .
Cd1 N4 C15 C11 177.5(10) 1_565
C12 C11 C15 N4 2(2) .
C10 C11 C15 N4 -179.0(13) .
